data_7035968
loop_
_publ_author_name
'Brisdon, Alan K.'
'Ali Ghaba, Hana'
'Beutel, Bernd'
'Egjandi, Amina'
'Addaraidi, Arij'
'Pritchard, Robin G.'

_publ_section_title
;
 Perfluoropropenyl-containing phosphines from HFC replacements.
;
_journal_issue 45
_journal_name_full 'Dalton transactions (Cambridge, England : 2003)'
_journal_page_first 19717
_journal_page_last 19731
_journal_paper_doi 10.1039/c5dt02043c
_journal_volume 44
_journal_year 2015
_chemical_compound_source 'synthesis as described'
_chemical_formula_moiety 'C24 H10 Cl2 F20 P2 Pt'
_chemical_formula_sum 'C24 H10 Cl2 F20 P2 Pt'
_chemical_formula_weight 1006.25
_chemical_name_systematic
;
 trans-[PtCl2{PPh(CF=CF(CF3))2}2]
;
_space_group_IT_number 14
_symmetry_cell_setting monoclinic
_symmetry_Int_Tables_number 14
_symmetry_space_group_name_Hall '-P 2yn'
_symmetry_space_group_name_H-M 'P 1 21/n 1'
_atom_sites_solution_hydrogens geom
_atom_sites_solution_primary direct
_atom_sites_solution_secondary difmap
_audit_conform_dict_location ftp://ftp.iucr.org/pub/cif_core.dic
_audit_conform_dict_name cif_core.dic
_audit_conform_dict_version 2.4
_audit_creation_date 2010-12-22T15:21:03-00:00
_audit_creation_method 'WinGX routine CIF_UPDATE'
_audit_update_record
;
2015-07-08 deposited with the CCDC.
2015-07-16 downloaded from the CCDC.
;
_cell_angle_alpha 90
_cell_angle_beta 100.526(5)
_cell_angle_gamma 90
_cell_formula_units_Z 2
_cell_length_a 11.5370(15)
_cell_length_b 9.1420(13)
_cell_length_c 14.762(2)
_cell_measurement_reflns_used 1326
_cell_measurement_temperature 100(2)
_cell_measurement_theta_max 26
_cell_measurement_theta_min 2
_cell_measurement_wavelength 0.71073
_cell_volume 1530.8(4)
_computing_cell_refinement 'HKL Scalepack (Otwinowski & Minor 1997)'
_computing_data_collection 'Collect (Nonius BV, 1997-2000)'
_computing_data_reduction 'HKL Denzo and Scalepack (Otwinowski & Minor 1997)'
_computing_molecular_graphics 'Ortep-3 for Windows (Farrugia, 1997)'
_computing_publication_material 'Platon (Spek 2105)'
_computing_structure_refinement 'SHELXL-97 (Sheldrick, 2008)'
_computing_structure_solution 'SIR92 (Giacovazzo et al, 1993)'
_diffrn_ambient_temperature 100(2)
_diffrn_detector 'CCD plate'
_diffrn_detector_area_resol_mean 9
_diffrn_measured_fraction_theta_full 0.702
_diffrn_measured_fraction_theta_max 0.702
_diffrn_measurement_device '95mm CCD camera on \k-goniostat'
_diffrn_measurement_device_type KappaCCD
_diffrn_measurement_method 'CCD rotation images, thick slices'
_diffrn_orient_matrix_type 'by Nonius Collect from scalepack cell'
_diffrn_orient_matrix_UB_11 0.862199E-1
_diffrn_orient_matrix_UB_12 -0.97546E-2
_diffrn_orient_matrix_UB_13 -0.4846E-3
_diffrn_orient_matrix_UB_21 -0.93181E-2
_diffrn_orient_matrix_UB_22 -0.108426
_diffrn_orient_matrix_UB_23 -0.66969E-2
_diffrn_orient_matrix_UB_31 -0.158823E-1
_diffrn_orient_matrix_UB_32 0.106581E-1
_diffrn_orient_matrix_UB_33 -0.685716E-1
_diffrn_radiation_monochromator graphite
_diffrn_radiation_probe x-ray
_diffrn_radiation_type MoK\a
_diffrn_radiation_wavelength 0.71073
_diffrn_reflns_av_R_equivalents 0.122
_diffrn_reflns_av_unetI/netI 0.1179
_diffrn_reflns_limit_h_max 13
_diffrn_reflns_limit_h_min 0
_diffrn_reflns_limit_k_max 9
_diffrn_reflns_limit_k_min 0
_diffrn_reflns_limit_l_max 13
_diffrn_reflns_limit_l_min -15
_diffrn_reflns_number 4379
_diffrn_reflns_reduction_process
;
 Scaled and merged with Sortav
 R.H. Blessing, (1987) Cryst. Rev. 1, 3-58
 R.H. Blessing, (1989) J. Appl. Cryst. 22, 396-397
;
_diffrn_reflns_theta_full 25.49
_diffrn_reflns_theta_max 25.49
_diffrn_reflns_theta_min 3.33
_diffrn_source 'Enraf Nonius FR590'
_exptl_absorpt_coefficient_mu 5.002
_exptl_absorpt_correction_T_max 0.6904
_exptl_absorpt_correction_T_min 0.541
_exptl_absorpt_correction_type multi-scan
_exptl_absorpt_process_details
;
 R.H. Blessing, Acta Cryst. (1995), A51, 33-38
;
_exptl_crystal_colour colourless
_exptl_crystal_density_diffrn 2.183
_exptl_crystal_density_method 'not measured'
_exptl_crystal_description rod
_exptl_crystal_F_000 952
_exptl_crystal_size_max 0.14
_exptl_crystal_size_mid 0.08
_exptl_crystal_size_min 0.08
_refine_diff_density_max 1.776
_refine_diff_density_min -1.29
_refine_diff_density_rms 0.187
_refine_ls_extinction_coef 0.0064(12)
_refine_ls_extinction_expression Fc^*^=kFc[1+0.001xFc^2^\l^3^/sin(2\q)]^-1/4^
_refine_ls_extinction_method SHELXL
_refine_ls_goodness_of_fit_ref 1.042
_refine_ls_hydrogen_treatment constr
_refine_ls_matrix_type full
_refine_ls_number_parameters 224
_refine_ls_number_reflns 1989
_refine_ls_number_restraints 0
_refine_ls_restrained_S_all 1.042
_refine_ls_R_factor_all 0.1018
_refine_ls_R_factor_gt 0.0701
_refine_ls_shift/su_max 0
_refine_ls_shift/su_mean 0
_refine_ls_structure_factor_coef Fsqd
_refine_ls_weighting_details 'calc w=1/[\s^2^(Fo^2^)+(0.0188P)^2^+21.0871P] where P=(Fo^2^+2Fc^2^)/3'
_refine_ls_weighting_scheme calc
_refine_ls_wR_factor_gt 0.1394
_refine_ls_wR_factor_ref 0.1584
_reflns_number_gt 1475
_reflns_number_total 1989
_reflns_threshold_expression >2\s(I)
_cod_data_source_file c5dt02043c1.cif
_cod_data_source_block rob
_cod_depositor_comments 'Adding full bibliography for 7035966--7035973.cif.'
_cod_original_sg_symbol_H-M 'P 21/n'
_cod_database_code 7035968

loop_
_symmetry_equiv_pos_as_xyz
'x, y, z'
'-x+1/2, y+1/2, -z+1/2'
'-x, -y, -z'
'x-1/2, -y-1/2, z-1/2'

loop_
_atom_site_label
_atom_site_type_symbol
_atom_site_fract_x
_atom_site_fract_y
_atom_site_fract_z
_atom_site_U_iso_or_equiv
_atom_site_adp_type
_atom_site_occupancy
_atom_site_symmetry_multiplicity
_atom_site_calc_flag
_atom_site_refinement_flags
C1 C 0.4088(11) 0.3807(17) 0.2770(10) 0.040(3) Uani 1 1 d .
C2 C 0.5111(14) 0.375(2) 0.2523(12) 0.055(4) Uani 1 1 d .
C3 C 0.6288(14) 0.341(2) 0.3044(14) 0.066(5) Uani 1 1 d .
C4 C 0.3718(12) 0.1669(19) 0.4083(11) 0.046(4) Uani 1 1 d .
C5 C 0.3229(13) 0.089(2) 0.4695(12) 0.053(5) Uani 1 1 d .
C6 C 0.2501(15) 0.126(2) 0.5348(14) 0.063(5) Uani 1 1 d .
C7 C 0.2207(12) 0.423(2) 0.3774(10) 0.048(4) Uani 1 1 d .
C8 C 0.1916(12) 0.5495(19) 0.4229(11) 0.046(4) Uani 1 1 d .
H8 H 0.2522 0.6049 0.4598 0.055 Uiso 1 1 calc R
C9 C 0.0760(12) 0.594(2) 0.4144(11) 0.049(4) Uani 1 1 d .
H9 H 0.0561 0.6808 0.443 0.059 Uiso 1 1 calc R
C10 C -0.0111(12) 0.507(2) 0.3624(13) 0.066(6) Uani 1 1 d .
H10 H -0.0914 0.5345 0.3569 0.079 Uiso 1 1 calc R
C11 C 0.0169(13) 0.381(2) 0.3187(12) 0.057(5) Uani 1 1 d .
H11 H -0.044 0.3243 0.2835 0.068 Uiso 1 1 calc R
C12 C 0.1316(11) 0.3396(19) 0.3260(11) 0.047(4) Uani 1 1 d .
H12 H 0.1505 0.2533 0.2959 0.057 Uiso 1 1 calc R
F1 F 0.3154(7) 0.4152(12) 0.2127(6) 0.059(3) Uani 1 1 d .
F2 F 0.5172(8) 0.4095(12) 0.1628(7) 0.064(3) Uani 1 1 d .
F3A F 0.6234(7) 0.2836(12) 0.3844(7) 0.061(3) Uani 1 1 d .
F3B F 0.6977(9) 0.4610(13) 0.3201(9) 0.081(4) Uani 1 1 d .
F3C F 0.6864(8) 0.2479(14) 0.2583(8) 0.076(3) Uani 1 1 d .
F4 F 0.4305(7) 0.0958(11) 0.3541(7) 0.058(2) Uani 1 1 d .
F5 F 0.3374(8) -0.0605(12) 0.4678(7) 0.064(3) Uani 1 1 d .
F6A F 0.1386(8) 0.0813(16) 0.5094(8) 0.083(3) Uani 1 1 d .
F6B F 0.2910(10) 0.0639(14) 0.6174(8) 0.079(3) Uani 1 1 d .
F6C F 0.2445(7) 0.2691(13) 0.5463(7) 0.060(3) Uani 1 1 d .
P1 P 0.3724(3) 0.3676(5) 0.3943(3) 0.0429(10) Uani 1 1 d .
Cl1 Cl 0.5254(3) 0.3147(5) 0.6080(3) 0.0489(10) Uani 1 1 d .
Pt1 Pt 0.5 0.5 0.5 0.0415(4) Uani 1 2 d S

loop_
_atom_site_aniso_label
_atom_site_aniso_U_11
_atom_site_aniso_U_22
_atom_site_aniso_U_33
_atom_site_aniso_U_23
_atom_site_aniso_U_13
_atom_site_aniso_U_12
C1 0.046(7) 0.040(10) 0.030(9) -0.008(6) 0.000(6) 0.000(6)
C2 0.065(10) 0.058(13) 0.045(12) 0.002(8) 0.016(8) -0.005(8)
C3 0.054(10) 0.084(16) 0.066(14) -0.009(11) 0.026(9) 0.000(10)
C4 0.047(7) 0.055(12) 0.031(10) -0.018(7) -0.005(6) 0.007(7)
C5 0.049(9) 0.073(17) 0.036(11) -0.004(9) 0.000(7) 0.008(8)
C6 0.066(11) 0.060(16) 0.058(13) 0.001(9) -0.001(8) 0.017(9)
C7 0.045(7) 0.070(12) 0.023(9) 0.009(8) -0.007(6) 0.021(7)
C8 0.052(8) 0.062(12) 0.021(9) -0.004(7) 0.001(6) -0.006(7)
C9 0.057(9) 0.057(13) 0.034(10) 0.009(7) 0.010(7) 0.017(8)
C10 0.041(7) 0.104(17) 0.050(12) 0.029(11) 0.003(7) 0.029(10)
C11 0.046(8) 0.077(15) 0.045(11) -0.012(9) 0.004(7) -0.008(8)
C12 0.040(7) 0.051(12) 0.048(11) -0.001(7) -0.004(6) 0.004(7)
F1 0.051(5) 0.090(8) 0.035(6) 0.004(5) 0.001(4) 0.004(5)
F2 0.072(6) 0.081(8) 0.043(6) -0.008(5) 0.020(4) -0.019(5)
F3A 0.046(5) 0.076(8) 0.058(7) -0.006(5) 0.002(4) 0.013(4)
F3B 0.068(6) 0.083(10) 0.093(10) -0.014(6) 0.013(6) -0.018(6)
F3C 0.062(6) 0.099(9) 0.072(8) -0.024(6) 0.028(5) 0.001(5)
F4 0.055(5) 0.059(7) 0.059(7) -0.010(5) 0.006(4) 0.011(4)
F5 0.085(7) 0.046(7) 0.059(7) -0.006(5) 0.008(5) 0.006(5)
F6A 0.064(6) 0.123(11) 0.062(8) -0.001(7) 0.013(5) -0.016(6)
F6B 0.098(7) 0.094(9) 0.043(8) 0.011(6) 0.006(5) 0.010(6)
F6C 0.062(5) 0.074(9) 0.045(6) 0.001(5) 0.008(4) 0.013(5)
P1 0.0400(18) 0.049(3) 0.037(2) -0.0029(18) -0.0014(15) 0.0069(17)
Cl1 0.056(2) 0.048(3) 0.039(2) 0.0013(17) -0.0031(15) 0.0035(18)
Pt1 0.0413(5) 0.0451(7) 0.0342(6) -0.0025(4) -0.0031(3) 0.0067(4)

loop_
_atom_type_symbol
_atom_type_description
_atom_type_scat_dispersion_real
_atom_type_scat_dispersion_imag
_atom_type_scat_source
C C 0.0033 0.0016 'International Tables Vol C Tables 4.2.6.8 and 6.1.1.4'
H H 0 0 'International Tables Vol C Tables 4.2.6.8 and 6.1.1.4'
F F 0.0171 0.0103 'International Tables Vol C Tables 4.2.6.8 and 6.1.1.4'
P P 0.1023 0.0942 'International Tables Vol C Tables 4.2.6.8 and 6.1.1.4'
Cl Cl 0.1484 0.1585 'International Tables Vol C Tables 4.2.6.8 and 6.1.1.4'
Pt Pt -1.7033 8.3905 'International Tables Vol C Tables 4.2.6.8 and 6.1.1.4'

loop_
_geom_angle_atom_site_label_1
_geom_angle_atom_site_label_2
_geom_angle_atom_site_label_3
_geom_angle
_geom_angle_site_symmetry_1
_geom_angle_site_symmetry_3
C2 C1 F1 117.8(14) . .
C2 C1 P1 129.0(12) . .
F1 C1 P1 112.8(9) . .
C1 C2 F2 118.0(15) . .
C1 C2 C3 131.6(16) . .
F2 C2 C3 110.4(13) . .
F3A C3 F3C 108.5(17) . .
F3A C3 F3B 107.1(16) . .
F3C C3 F3B 105.8(13) . .
F3A C3 C2 111.5(13) . .
F3C C3 C2 111.5(17) . .
F3B C3 C2 112.2(18) . .
F4 C4 C5 118.1(16) . .
F4 C4 P1 114.3(12) . .
C5 C4 P1 127.6(13) . .
C4 C5 F5 116.3(14) . .
C4 C5 C6 134(2) . .
F5 C5 C6 109.7(16) . .
F6C C6 F6A 105.8(14) . .
F6C C6 F6B 108.5(16) . .
F6A C6 F6B 106.6(16) . .
F6C C6 C5 111.7(17) . .
F6A C6 C5 113.0(17) . .
F6B C6 C5 110.9(14) . .
C12 C7 C8 119.6(13) . .
C12 C7 P1 121.9(14) . .
C8 C7 P1 118.4(12) . .
C9 C8 C7 120.5(15) . .
C9 C8 H8 119.7 . .
C7 C8 H8 119.7 . .
C8 C9 C10 118.2(16) . .
C8 C9 H9 120.9 . .
C10 C9 H9 120.9 . .
C11 C10 C9 121.5(13) . .
C11 C10 H10 119.2 . .
C9 C10 H10 119.2 . .
C12 C11 C10 120.1(15) . .
C12 C11 H11 119.9 . .
C10 C11 H11 119.9 . .
C11 C12 C7 120.1(16) . .
C11 C12 H12 119.9 . .
C7 C12 H12 119.9 . .
C7 P1 C4 105.7(8) . .
C7 P1 C1 103.4(7) . .
C4 P1 C1 100.1(7) . .
C7 P1 Pt1 115.8(6) . .
C4 P1 Pt1 117.7(5) . .
C1 P1 Pt1 112.0(5) . .
P1 Pt1 P1 180 3_666 .
P1 Pt1 Cl1 86.12(14) 3_666 .
P1 Pt1 Cl1 93.88(14) . .
P1 Pt1 Cl1 93.88(14) 3_666 3_666
P1 Pt1 Cl1 86.12(14) . 3_666
Cl1 Pt1 Cl1 180.0000(10) . 3_666

loop_
_geom_bond_atom_site_label_1
_geom_bond_atom_site_label_2
_geom_bond_distance
_geom_bond_site_symmetry_2
C1 C2 1.299(19) .
C1 F1 1.337(16) .
C1 P1 1.858(15) .
C2 F2 1.374(19) .
C2 C3 1.47(2) .
C3 F3A 1.30(2) .
C3 F3C 1.34(2) .
C3 F3B 1.35(2) .
C4 F4 1.311(16) .
C4 C5 1.35(2) .
C4 P1 1.846(18) .
C5 F5 1.38(2) .
C5 C6 1.43(2) .
C6 F6C 1.32(2) .
C6 F6A 1.34(2) .
C6 F6B 1.35(2) .
C7 C12 1.39(2) .
C7 C8 1.41(2) .
C7 P1 1.795(14) .
C8 C9 1.377(19) .
C8 H8 0.95 .
C9 C10 1.40(3) .
C9 H9 0.95 .
C10 C11 1.38(3) .
C10 H10 0.95 .
C11 C12 1.362(19) .
C11 H11 0.95 .
C12 H12 0.95 .
P1 Pt1 2.287(4) .
Cl1 Pt1 2.308(4) .
Pt1 P1 2.287(4) 3_666
Pt1 Cl1 2.308(4) 3_666
